data_9001387
loop_
_publ_author_name
'Hughes J M'
'Cameron M'
'Crowley K D'

_publ_section_title
;
 Ordering of divalent cations in the apatite structure: Crystal structure
 refinements of natural Mn- and Sr-bearing apatite
 sample Sr.63
;
_journal_name_full 'American Mineralogist'
_journal_page_first 1857
_journal_page_last 1862
_journal_volume 76
_journal_year 1991
_chemical_formula_sum 'Ca4.686 F O12 P3 Sr0.314'
_chemical_name_mineral Fluorapatite
_space_group_IT_number 176
_symmetry_space_group_name_Hall '-P 6c'
_symmetry_space_group_name_H-M 'P 63/m'
_cell_angle_alpha 90
_cell_angle_beta 90
_cell_angle_gamma 120
_cell_length_a 9.3902
_cell_length_b 9.3902
_cell_length_c 6.9011
_cell_formula_units_Z 2
_cell_volume 526.985
_cod_original_formula_sum '(Ca4.686 Sr.314) P3 O12 F'
_cod_database_code 9001387

loop_
_symmetry_equiv_pos_as_xyz
x,y,z
-x+y,-x,1/2-z
x-y,x,1/2+z
y,-x+y,-z
-y,x-y,z
x,y,1/2-z
-x,-y,1/2+z
x-y,x,-z
-x+y,-x,z
-y,x-y,1/2-z
y,-x+y,1/2+z
-x,-y,-z

loop_
_atom_site_label
_atom_site_fract_x
_atom_site_fract_y
_atom_site_fract_z
_atom_site_occupancy
_atom_site_U_iso_or_equiv
Ca1 0.66667 0.33333 0.00086 0.98400 0.01077
Sr1 0.66667 0.33333 0.00086 0.01600 0.01077
Ca2 -0.00854 0.24046 0.25000 0.90600 0.01003
Sr2 -0.00854 0.24046 0.25000 0.09400 0.01003
P 0.36912 0.39843 0.25000 1.00000 0.00760
O1 0.48460 0.32690 0.25000 1.00000 0.01203
O2 0.46650 0.58770 0.25000 1.00000 0.01431
O3 0.25740 0.34160 0.07110 1.00000 0.01596
F 0.00000 0.00000 0.25000 1.00000 0.02533

loop_
_cod_related_entry_id
_cod_related_entry_database
_cod_related_entry_code
1 AMCSD 0001421
2 AMCSD 0001425

loop_
_[local]_alternative_name_id
_[local]_alternative_name_type
_[local]_alternative_name_source
_[local]_alternative_name_source_id
_[local]_alternative_name_value
1 mineral AMCSD 0001421 "Fluorapatite"
2 mineral AMCSD 0001425 "Apatite-(CaF)"

_database_code_amcsd 0001421
